data_7203496
loop_
_publ_author_name
'Ilona Turowska-Tyrk'
'Julia B\;akowicz'
'John R. Scheffer'
'Wujiong Xia'

_publ_section_title
;
 Monitoring reaction centers and molecules during an enantioselective
 photoreaction in a crystal
;
_journal_issue 8
_journal_name_full CrystEngComm
_journal_page_first 616
_journal_paper_doi 10.1039/b607425a
_journal_volume 8
_journal_year 2006
_chemical_formula_sum 'C23 H31 N O3'
_chemical_formula_weight 369.49
_chemical_name_systematic
;
?
;
_space_group_IT_number 19
_symmetry_cell_setting orthorhombic
_symmetry_space_group_name_Hall 'P 2ac 2ab'
_symmetry_space_group_name_H-M 'P 21 21 21'
_atom_sites_solution_hydrogens geom
_atom_sites_solution_primary direct
_atom_sites_solution_secondary geom
_audit_creation_method SHELXL-97
_cell_angle_alpha 90.00
_cell_angle_beta 90.00
_cell_angle_gamma 90.00
_cell_formula_units_Z 4
_cell_length_a 6.1508(9)
_cell_length_b 17.596(2)
_cell_length_c 19.478(3)
_cell_measurement_reflns_used 1000
_cell_measurement_temperature 293(2)
_cell_measurement_theta_max 17
_cell_measurement_theta_min 3
_cell_volume 2108.1(5)
_computing_cell_refinement 'CRYSALIS (Oxford Diffraction, 2003)'
_computing_data_collection 'CRYSALIS (Oxford Diffraction, 2003)'
_computing_data_reduction 'CRYSALIS (Oxford Diffraction, 2003)'
_computing_molecular_graphics 'ORTEP3 (Farrugia, 1997)'
_computing_publication_material 'SHELXL97 (Sheldrick, 1997)'
_computing_structure_refinement 'SHELXL97 (Sheldrick, 1997)'
_computing_structure_solution 'SHELXS97 (Sheldrick, 1990)'
_diffrn_ambient_temperature 293(2)
_diffrn_measured_fraction_theta_full 0.992
_diffrn_measured_fraction_theta_max 0.992
_diffrn_measurement_device_type 'Kuma KM4CCD'
_diffrn_measurement_method '\w scans'
_diffrn_radiation_monochromator graphite
_diffrn_radiation_source 'fine-focus sealed tube'
_diffrn_radiation_type MoK\a
_diffrn_radiation_wavelength 0.71073
_diffrn_reflns_av_R_equivalents 0.0460
_diffrn_reflns_av_sigmaI/netI 0.0430
_diffrn_reflns_limit_h_max 4
_diffrn_reflns_limit_h_min -7
_diffrn_reflns_limit_k_max 20
_diffrn_reflns_limit_k_min -20
_diffrn_reflns_limit_l_max 21
_diffrn_reflns_limit_l_min -23
_diffrn_reflns_number 11370
_diffrn_reflns_theta_full 25.00
_diffrn_reflns_theta_max 25.00
_diffrn_reflns_theta_min 3.47
_exptl_absorpt_coefficient_mu 0.076
_exptl_absorpt_correction_T_max 0.9775
_exptl_absorpt_correction_T_min 0.9594
_exptl_absorpt_correction_type none
_exptl_crystal_colour colourless
_exptl_crystal_density_diffrn 1.164
_exptl_crystal_density_method 'not measured'
_exptl_crystal_description block
_exptl_crystal_F_000 800
_exptl_crystal_size_max 0.55
_exptl_crystal_size_mid 0.45
_exptl_crystal_size_min 0.30
_refine_diff_density_max 0.276
_refine_diff_density_min -0.195
_refine_diff_density_rms 0.056
_refine_ls_abs_structure_details
;
The absolute configuration was assigned to agree with that from
Xia W. et al., 2005
;
_refine_ls_extinction_coef 0.018(5)
_refine_ls_extinction_expression Fc^*^=kFc[1+0.001xFc^2^\l^3^/sin(2\q)]^-1/4^
_refine_ls_extinction_method SHELXL
_refine_ls_goodness_of_fit_ref 0.976
_refine_ls_hydrogen_treatment constr
_refine_ls_matrix_type full
_refine_ls_number_parameters 354
_refine_ls_number_reflns 3684
_refine_ls_number_restraints 201
_refine_ls_restrained_S_all 0.983
_refine_ls_R_factor_all 0.1046
_refine_ls_R_factor_gt 0.0730
_refine_ls_shift/su_max 0.000
_refine_ls_shift/su_mean 0.000
_refine_ls_structure_factor_coef Fsqd
_refine_ls_weighting_details 'calc w=1/[\s^2^(Fo^2^)+(0.1568P)^2^+0.0000P] where P=(Fo^2^+2Fc^2^)/3'
_refine_ls_weighting_scheme calc
_refine_ls_wR_factor_gt 0.2058
_refine_ls_wR_factor_ref 0.2283
_reflns_number_gt 2297
_reflns_number_total 3684
_reflns_threshold_expression >2sigma(I)
_cod_data_source_file B607425A.txt
_cod_data_source_block 25.1%P
_cod_depositor_comments
;
The following automatic conversions were performed:
'_symmetry_cell_setting' value 'Orthorhombic' changed to 'orthorhombic'
according to '/home/saulius/struct/CIF-dictionaries/cif_core.dic'
dictionary named 'cif_core.dic' version 2.4.1 from 2010-06-29.

Automatic conversion script
Id: cif_fix_enum 1527 2010-12-29 10:47:43Z saulius 
;
_cod_database_code 7203496

loop_
_symmetry_equiv_pos_as_xyz
'x, y, z'
'-x+1/2, -y, z+1/2'
'-x, y+1/2, -z+1/2'
'x+1/2, -y+1/2, -z'

loop_
_atom_site_label
_atom_site_type_symbol
_atom_site_fract_x
_atom_site_fract_y
_atom_site_fract_z
_atom_site_U_iso_or_equiv
_atom_site_adp_type
_atom_site_occupancy
_atom_site_symmetry_multiplicity
_atom_site_calc_flag
_atom_site_refinement_flags
_atom_site_disorder_assembly
_atom_site_disorder_group
C1R C 0.8352(13) 0.9760(4) 0.4837(3) 0.083(3) Uani 0.749(7) 1 d PD A 1
H1R H 0.8376 1.0317 0.4833 0.100 Uiso 0.749(7) 1 calc PR A 1
C2R C 1.0506(11) 0.9374(5) 0.4834(5) 0.113(3) Uani 0.749(7) 1 d PD A 1
H2R H 1.1820 0.9593 0.4963 0.136 Uiso 0.749(7) 1 calc PR A 1
C3R C 1.0240(14) 0.8665(6) 0.4616(5) 0.112(4) Uani 0.749(7) 1 d PD A 1
H3R H 1.1323 0.8303 0.4555 0.135 Uiso 0.749(7) 1 calc PR A 1
C4R C 0.7809(11) 0.8561(3) 0.4486(3) 0.101(2) Uani 0.749(7) 1 d PD A 1
H4R H 0.7394 0.8140 0.4184 0.121 Uiso 0.749(7) 1 calc PR A 1
C5R C 0.6851(17) 0.8548(4) 0.5228(4) 0.114(3) Uani 0.749(7) 1 d PD A 1
H5R1 H 0.5320 0.8416 0.5225 0.137 Uiso 0.749(7) 1 calc PR A 1
H5R2 H 0.7629 0.8192 0.5519 0.137 Uiso 0.749(7) 1 calc PR A 1
C6R C 0.720(2) 0.9375(5) 0.5469(3) 0.111(3) Uani 0.749(7) 1 d PDU A 1
H6R1 H 0.8114 0.9394 0.5874 0.133 Uiso 0.749(7) 1 calc PR A 1
H6R2 H 0.5823 0.9621 0.5570 0.133 Uiso 0.749(7) 1 calc PR A 1
C7R C 0.7094(13) 0.9376(4) 0.4252(2) 0.0782(18) Uani 0.749(7) 1 d PDU A 1
H7R H 0.5521 0.9450 0.4296 0.094 Uiso 0.749(7) 1 calc PR A 1
C8R C 0.7908(12) 0.9599(4) 0.3558(3) 0.086(2) Uani 0.749(7) 1 d PD A 1
C9R C 0.6859(11) 0.9264(4) 0.2937(3) 0.062(2) Uani 0.749(7) 1 d PD A 1
C10R C 0.8077(15) 0.9249(7) 0.2332(4) 0.077(3) Uani 0.749(7) 1 d PD A 1
H10R H 0.9484 0.9442 0.2332 0.092 Uiso 0.749(7) 1 calc PR A 1
C11R C 0.7228(16) 0.8954(7) 0.1739(4) 0.072(3) Uani 0.749(7) 1 d PD A 1
H11R H 0.8082 0.8927 0.1346 0.087 Uiso 0.749(7) 1 calc PR A 1
C12R C 0.5085(18) 0.8694(9) 0.1724(4) 0.062(5) Uani 0.749(7) 1 d PD A 1
C13R C 0.3872(10) 0.8698(4) 0.2314(3) 0.0636(18) Uani 0.749(7) 1 d PDU A 1
H13R H 0.2450 0.8518 0.2308 0.076 Uiso 0.749(7) 1 calc PR A 1
C14R C 0.4765(10) 0.8969(4) 0.2919(3) 0.0715(19) Uani 0.749(7) 1 d PDU A 1
H14R H 0.3949 0.8953 0.3320 0.086 Uiso 0.749(7) 1 calc PR A 1
C15R C 0.4175(15) 0.8348(9) 0.1078(4) 0.061(4) Uani 0.749(7) 1 d PD A 1
C16R C 0.7750(17) 0.6556(7) 0.1017(4) 0.071(3) Uani 0.749(7) 1 d PDU A 1
H16R H 0.8791 0.6136 0.0983 0.085 Uiso 0.749(7) 1 calc PR A 1
C17R C 0.7342(14) 0.6710(5) 0.1776(3) 0.063(2) Uani 0.749(7) 1 d PD A 1
H17R H 0.6391 0.7155 0.1809 0.075 Uiso 0.749(7) 1 calc PR A 1
C18R C 0.9429(14) 0.6890(6) 0.2163(3) 0.084(3) Uani 0.749(7) 1 d PD A 1
H18A H 1.0114 0.7331 0.1956 0.100 Uiso 0.749(7) 1 calc PR A 1
H18B H 1.0423 0.6465 0.2119 0.100 Uiso 0.749(7) 1 calc PR A 1
C19R C 0.9026(16) 0.7048(5) 0.2925(3) 0.095(2) Uani 0.749(7) 1 d PDU A 1
H19A H 1.0406 0.7122 0.3156 0.114 Uiso 0.749(7) 1 calc PR A 1
H19B H 0.8184 0.7512 0.2973 0.114 Uiso 0.749(7) 1 calc PR A 1
C20R C 0.7811(15) 0.6394(6) 0.3259(3) 0.114(3) Uani 0.749(7) 1 d PDU A 1
H20A H 0.8747 0.5951 0.3274 0.136 Uiso 0.749(7) 1 calc PR A 1
H20B H 0.7443 0.6530 0.3727 0.136 Uiso 0.749(7) 1 calc PR A 1
C21R C 0.5783(14) 0.6204(7) 0.2875(3) 0.123(3) Uani 0.749(7) 1 d PDU A 1
H21A H 0.4765 0.6622 0.2919 0.147 Uiso 0.749(7) 1 calc PR A 1
H21B H 0.5120 0.5759 0.3081 0.147 Uiso 0.749(7) 1 calc PR A 1
C22R C 0.6182(16) 0.6049(6) 0.2114(4) 0.088(3) Uani 0.749(7) 1 d PD A 1
H22A H 0.7054 0.5593 0.2064 0.106 Uiso 0.749(7) 1 calc PR A 1
H22B H 0.4803 0.5963 0.1885 0.106 Uiso 0.749(7) 1 calc PR A 1
C23R C 0.5728(18) 0.6337(7) 0.0616(5) 0.093(3) Uani 0.749(7) 1 d PD A 1
H23A H 0.6123 0.6217 0.0151 0.140 Uiso 0.749(7) 1 calc PR A 1
H23B H 0.4720 0.6753 0.0617 0.140 Uiso 0.749(7) 1 calc PR A 1
H23C H 0.5062 0.5901 0.0825 0.140 Uiso 0.749(7) 1 calc PR A 1
O1R O 0.9430(11) 1.0033(4) 0.3488(3) 0.138(3) Uani 0.749(7) 1 d PD A 1
O2R O 0.2262(11) 0.8121(6) 0.1073(4) 0.087(2) Uani 0.749(7) 1 d PD A 1
O3R O 0.5442(12) 0.8265(5) 0.0574(3) 0.073(2) Uani 0.749(7) 1 d PD A 1
N1R N 0.874(3) 0.7235(9) 0.0685(6) 0.070(4) Uani 0.749(7) 1 d PDU A 1
H1R1 H 0.8964 0.7140 0.0242 0.105 Uiso 0.749(7) 1 calc PR A 1
H1R2 H 1.0002 0.7342 0.0887 0.105 Uiso 0.749(7) 1 calc PR A 1
H1R3 H 0.7846 0.7630 0.0727 0.105 Uiso 0.749(7) 1 calc PR A 1
C1P C 0.783(3) 0.9707(12) 0.4754(8) 0.088(10) Uiso 0.251(7) 1 d PD A 2
H1P H 0.7755 1.0263 0.4762 0.105 Uiso 0.251(7) 1 calc PR A 2
C2P C 1.005(2) 0.9456(9) 0.4453(6) 0.080(6) Uiso 0.251(7) 1 d PD A 2
H2P H 1.1177 0.9828 0.4568 0.096 Uiso 0.251(7) 1 calc PR A 2
C3P C 1.070(4) 0.8677(15) 0.4697(15) 0.135(18) Uiso 0.251(7) 1 d PD A 2
H3P H 1.2052 0.8485 0.4571 0.162 Uiso 0.251(7) 1 calc PR A 2
C4P C 0.941(3) 0.8258(10) 0.5087(10) 0.100(7) Uiso 0.251(7) 1 d PD A 2
H4P H 0.9561 0.7733 0.5062 0.120 Uiso 0.251(7) 1 calc PR A 2
C5P C 0.773(5) 0.8561(13) 0.5561(15) 0.142(12) Uiso 0.251(7) 1 d PD A 2
H5P1 H 0.8192 0.8475 0.6031 0.171 Uiso 0.251(7) 1 calc PR A 2
H5P2 H 0.6383 0.8284 0.5491 0.171 Uiso 0.251(7) 1 calc PR A 2
C6P C 0.730(5) 0.9399(14) 0.5462(9) 0.127(9) Uiso 0.251(7) 1 d PDU A 2
H6P1 H 0.8144 0.9679 0.5798 0.152 Uiso 0.251(7) 1 calc PR A 2
H6P2 H 0.5776 0.9496 0.5556 0.152 Uiso 0.251(7) 1 calc PR A 2
C7P C 0.629(3) 0.9408(19) 0.4221(9) 0.100(8) Uiso 0.251(7) 1 d PDU A 2
H7P H 0.4834 0.9277 0.4279 0.119 Uiso 0.251(7) 1 calc PR A 2
C8P C 0.746(2) 0.9370(11) 0.3647(7) 0.057(5) Uiso 0.251(7) 1 d PD A 2
C9P C 0.657(3) 0.9127(9) 0.2952(7) 0.084(12) Uiso 0.251(7) 1 d PD A 2
C10P C 0.767(3) 0.9325(16) 0.2350(8) 0.051(7) Uiso 0.251(7) 1 d PD A 2
H10P H 0.8913 0.9625 0.2371 0.061 Uiso 0.251(7) 1 calc PR A 2
C11P C 0.690(4) 0.9073(17) 0.1722(8) 0.039(6) Uiso 0.251(7) 1 d PD A 2
H11P H 0.7689 0.9159 0.1323 0.046 Uiso 0.251(7) 1 calc PR A 2
C12P C 0.492(5) 0.869(3) 0.1696(8) 0.056(15) Uiso 0.251(7) 1 d PD A 2
C13P C 0.390(4) 0.8464(14) 0.2298(9) 0.077(7) Uiso 0.251(7) 1 d PDU A 2
H13P H 0.2714 0.8137 0.2278 0.092 Uiso 0.251(7) 1 calc PR A 2
C14P C 0.463(3) 0.8723(15) 0.2927(9) 0.087(8) Uiso 0.251(7) 1 d PDU A 2
H14P H 0.3846 0.8627 0.3325 0.104 Uiso 0.251(7) 1 calc PR A 2
C15P C 0.397(4) 0.844(3) 0.1013(9) 0.067(16) Uiso 0.251(7) 1 d PD A 2
C16P C 0.809(5) 0.6567(17) 0.1061(10) 0.056(6) Uiso 0.251(7) 1 d PDU A 2
H16P H 0.9267 0.6193 0.1049 0.067 Uiso 0.251(7) 1 calc PR A 2
C17P C 0.779(4) 0.6806(17) 0.1812(10) 0.077(10) Uiso 0.251(7) 1 d PD A 2
H17P H 0.6939 0.7276 0.1812 0.093 Uiso 0.251(7) 1 calc PR A 2
C18P C 0.996(4) 0.699(2) 0.2159(12) 0.089(10) Uiso 0.251(7) 1 d PD A 2
H18C H 1.0652 0.7403 0.1920 0.107 Uiso 0.251(7) 1 calc PR A 2
H18D H 1.0906 0.6546 0.2123 0.107 Uiso 0.251(7) 1 calc PR A 2
C19P C 0.970(5) 0.7197(19) 0.2920(13) 0.109(8) Uiso 0.251(7) 1 d PDU A 2
H19C H 1.1118 0.7262 0.3127 0.130 Uiso 0.251(7) 1 calc PR A 2
H19D H 0.8920 0.7675 0.2957 0.130 Uiso 0.251(7) 1 calc PR A 2
C20P C 0.846(5) 0.658(2) 0.3301(13) 0.132(9) Uiso 0.251(7) 1 d PDU A 2
H20C H 0.9297 0.6117 0.3300 0.158 Uiso 0.251(7) 1 calc PR A 2
H20D H 0.8248 0.6738 0.3775 0.158 Uiso 0.251(7) 1 calc PR A 2
C21P C 0.627(4) 0.644(2) 0.2971(13) 0.121(9) Uiso 0.251(7) 1 d PDU A 2
H21C H 0.5385 0.6896 0.3005 0.145 Uiso 0.251(7) 1 calc PR A 2
H21D H 0.5523 0.6037 0.3217 0.145 Uiso 0.251(7) 1 calc PR A 2
C22P C 0.650(5) 0.6216(19) 0.2214(12) 0.097(12) Uiso 0.251(7) 1 d PD A 2
H22C H 0.7227 0.5728 0.2183 0.116 Uiso 0.251(7) 1 calc PR A 2
H22D H 0.5068 0.6164 0.2011 0.116 Uiso 0.251(7) 1 calc PR A 2
C23P C 0.614(5) 0.6207(19) 0.0708(15) 0.075(9) Uiso 0.251(7) 1 d PD A 2
H23D H 0.6517 0.6077 0.0245 0.112 Uiso 0.251(7) 1 calc PR A 2
H23E H 0.4950 0.6561 0.0705 0.112 Uiso 0.251(7) 1 calc PR A 2
H23F H 0.5718 0.5756 0.0952 0.112 Uiso 0.251(7) 1 calc PR A 2
O1P O 0.9688(17) 0.9436(8) 0.3701(5) 0.083(4) Uiso 0.251(7) 1 d PD A 2
O2P O 0.198(3) 0.8334(16) 0.0983(13) 0.084(9) Uiso 0.251(7) 1 d PD A 2
O3P O 0.523(3) 0.8419(14) 0.0500(10) 0.057(6) Uiso 0.251(7) 1 d PD A 2
N1P N 0.879(6) 0.7230(19) 0.0628(15) 0.045(8) Uiso 0.251(7) 1 d PDU A 2
H1P1 H 0.9730 0.7513 0.0864 0.067 Uiso 0.251(7) 1 calc PR A 2
H1P2 H 0.7638 0.7508 0.0517 0.067 Uiso 0.251(7) 1 calc PR A 2
H1P3 H 0.9429 0.7060 0.0248 0.067 Uiso 0.251(7) 1 calc PR A 2

loop_
_atom_site_aniso_label
_atom_site_aniso_U_11
_atom_site_aniso_U_22
_atom_site_aniso_U_33
_atom_site_aniso_U_23
_atom_site_aniso_U_13
_atom_site_aniso_U_12
C1R 0.097(5) 0.081(5) 0.072(4) -0.012(3) -0.032(4) -0.002(4)
C2R 0.093(5) 0.130(7) 0.116(7) 0.016(6) -0.008(5) 0.003(5)
C3R 0.111(6) 0.131(9) 0.095(6) 0.000(5) -0.001(5) 0.028(6)
C4R 0.142(6) 0.084(4) 0.077(4) -0.005(3) 0.002(4) -0.003(4)
C5R 0.170(7) 0.100(5) 0.072(4) 0.019(4) 0.013(5) -0.017(5)
C6R 0.138(6) 0.132(7) 0.063(4) -0.013(4) -0.005(4) 0.005(5)
C7R 0.094(5) 0.085(4) 0.056(3) -0.019(3) 0.004(3) -0.014(4)
C8R 0.102(5) 0.072(5) 0.084(4) 0.006(3) -0.004(4) -0.015(4)
C9R 0.072(4) 0.052(3) 0.061(4) -0.008(2) -0.012(3) -0.003(3)
C10R 0.059(4) 0.096(6) 0.075(5) -0.017(3) -0.007(3) -0.002(4)
C11R 0.078(5) 0.071(6) 0.067(4) -0.005(3) -0.008(3) 0.001(5)
C12R 0.058(6) 0.061(6) 0.068(6) -0.005(3) -0.001(2) -0.002(3)
C13R 0.065(3) 0.064(4) 0.062(3) -0.025(3) 0.011(2) -0.015(3)
C14R 0.090(4) 0.063(4) 0.061(3) -0.017(3) 0.024(3) -0.011(3)
C15R 0.066(5) 0.068(5) 0.049(4) -0.005(3) -0.010(3) 0.010(4)
C16R 0.084(6) 0.066(4) 0.062(4) 0.004(2) 0.000(3) -0.007(4)
C17R 0.069(4) 0.058(4) 0.062(4) 0.002(2) 0.003(3) -0.002(3)
C18R 0.087(5) 0.112(6) 0.051(3) 0.007(3) -0.005(3) -0.041(5)
C19R 0.117(6) 0.121(6) 0.048(3) 0.000(3) -0.003(4) -0.026(5)
C20R 0.131(7) 0.156(8) 0.054(3) 0.035(4) -0.005(4) -0.023(6)
C21R 0.129(6) 0.172(9) 0.067(4) 0.025(5) 0.016(4) -0.046(6)
C22R 0.094(5) 0.101(6) 0.070(4) 0.012(4) 0.003(4) -0.034(5)
C23R 0.103(6) 0.087(6) 0.089(6) 0.008(4) -0.032(5) -0.032(5)
O1R 0.181(6) 0.144(5) 0.088(3) -0.018(3) -0.009(3) -0.088(5)
O2R 0.071(3) 0.115(7) 0.075(3) -0.010(4) -0.015(2) -0.026(4)
O3R 0.081(4) 0.080(5) 0.057(3) -0.006(3) -0.016(2) 0.015(3)
N1R 0.071(5) 0.093(6) 0.047(4) -0.011(3) -0.002(2) -0.004(2)

loop_
_atom_type_symbol
_atom_type_description
_atom_type_scat_dispersion_real
_atom_type_scat_dispersion_imag
_atom_type_scat_source
C C 0.0033 0.0016 'International Tables Vol C Tables 4.2.6.8 and 6.1.1.4'
H H 0.0000 0.0000 'International Tables Vol C Tables 4.2.6.8 and 6.1.1.4'
N N 0.0061 0.0033 'International Tables Vol C Tables 4.2.6.8 and 6.1.1.4'
O O 0.0106 0.0060 'International Tables Vol C Tables 4.2.6.8 and 6.1.1.4'

loop_
_geom_angle_atom_site_label_1
_geom_angle_atom_site_label_2
_geom_angle_atom_site_label_3
_geom_angle
_geom_angle_site_symmetry_1
_geom_angle_site_symmetry_3
_geom_angle_publ_flag
C2R C1R C7R 104.2(5) . . ?
C2R C1R C6R 102.0(6) . . ?
C7R C1R C6R 99.4(5) . . ?
C3R C2R C1R 108.7(6) . . ?
C2R C3R C4R 106.6(6) . . ?
C3R C4R C5R 102.6(6) . . ?
C3R C4R C7R 102.3(6) . . ?
C5R C4R C7R 100.2(5) . . ?
C6R C5R C4R 102.4(5) . . ?
C5R C6R C1R 103.3(5) . . ?
C8R C7R C1R 112.8(5) . . ?
C8R C7R C4R 114.2(5) . . ?
C1R C7R C4R 92.6(4) . . ?
O1R C8R C9R 119.4(6) . . ?
O1R C8R C7R 121.6(5) . . ?
C9R C8R C7R 119.0(6) . . ?
C14R C9R C10R 118.0(5) . . ?
C14R C9R C8R 124.7(5) . . ?
C10R C9R C8R 117.3(6) . . ?
C11R C10R C9R 121.0(7) . . ?
C10R C11R C12R 120.1(7) . . ?
C13R C12R C11R 119.7(6) . . ?
C13R C12R C15R 120.0(6) . . ?
C11R C12R C15R 120.1(6) . . ?
C12R C13R C14R 119.9(5) . . ?
C13R C14R C9R 121.2(5) . . ?
O2R C15R O3R 122.8(6) . . ?
O2R C15R C12R 119.3(5) . . ?
O3R C15R C12R 117.8(6) . . ?
N1R C16R C23R 108.3(7) . . ?
N1R C16R C17R 110.3(7) . . ?
C23R C16R C17R 114.2(7) . . ?
C22R C17R C18R 110.0(6) . . ?
C22R C17R C16R 111.3(6) . . ?
C18R C17R C16R 112.2(6) . . ?
C17R C18R C19R 112.4(6) . . ?
C20R C19R C18R 110.9(6) . . ?
C21R C20R C19R 111.5(6) . . ?
C20R C21R C22R 113.1(6) . . ?
C17R C22R C21R 111.1(7) . . ?
C7P C1P C6P 111.6(14) . . ?
C7P C1P C2P 101.2(9) . . ?
C6P C1P C2P 115.6(12) . . ?
O1P C2P C3P 109.3(13) . . ?
O1P C2P C1P 104.4(8) . . ?
C3P C2P C1P 112.0(10) . . ?
C4P C3P C2P 121.8(13) . . ?
C3P C4P C5P 125.1(13) . . ?
C4P C5P C6P 113.1(11) . . ?
C5P C6P C1P 115.3(12) . . ?
C8P C7P C1P 104.9(9) . . ?
C7P C8P O1P 118.0(9) . . ?
C7P C8P C9P 124.6(10) . . ?
O1P C8P C9P 116.5(9) . . ?
C14P C9P C10P 120.9(10) . . ?
C14P C9P C8P 118.9(10) . . ?
C10P C9P C8P 120.2(11) . . ?
C11P C10P C9P 119.7(11) . . ?
C10P C11P C12P 119.2(11) . . ?
C13P C12P C11P 120.1(11) . . ?
C13P C12P C15P 119.0(12) . . ?
C11P C12P C15P 120.5(11) . . ?
C14P C13P C12P 120.6(12) . . ?
C13P C14P C9P 118.7(12) . . ?
O2P C15P O3P 124.5(14) . . ?
O2P C15P C12P 117.5(13) . . ?
O3P C15P C12P 117.7(12) . . ?
N1P C16P C23P 107.3(14) . . ?
N1P C16P C17P 110.8(14) . . ?
C23P C16P C17P 116.9(14) . . ?
C22P C17P C18P 111.6(14) . . ?
C22P C17P C16P 111.4(13) . . ?
C18P C17P C16P 112.1(13) . . ?
C17P C18P C19P 112.6(13) . . ?
C20P C19P C18P 110.7(14) . . ?
C21P C20P C19P 110.9(14) . . ?
C20P C21P C22P 111.5(14) . . ?
C17P C22P C21P 111.6(13) . . ?
C8P O1P C2P 103.0(8) . . ?

loop_
_geom_bond_atom_site_label_1
_geom_bond_atom_site_label_2
_geom_bond_distance
_geom_bond_site_symmetry_2
_geom_bond_publ_flag
C1R C2R 1.489(8) . ?
C1R C7R 1.534(7) . ?
C1R C6R 1.574(7) . ?
C2R C3R 1.326(8) . ?
C3R C4R 1.528(9) . ?
C4R C5R 1.562(7) . ?
C4R C7R 1.567(7) . ?
C5R C6R 1.544(8) . ?
C7R C8R 1.496(7) . ?
C8R O1R 1.215(7) . ?
C8R C9R 1.493(6) . ?
C9R C14R 1.389(7) . ?
C9R C10R 1.396(7) . ?
C10R C11R 1.369(6) . ?
C11R C12R 1.396(7) . ?
C12R C13R 1.370(6) . ?
C12R C15R 1.505(7) . ?
C13R C14R 1.386(6) . ?
C15R O2R 1.243(6) . ?
C15R O3R 1.262(6) . ?
C16R N1R 1.489(7) . ?
C16R C23R 1.520(8) . ?
C16R C17R 1.523(6) . ?
C17R C22R 1.514(7) . ?
C17R C18R 1.522(8) . ?
C18R C19R 1.531(7) . ?
C19R C20R 1.518(8) . ?
C20R C21R 1.493(8) . ?
C21R C22R 1.527(8) . ?
C1P C7P 1.501(10) . ?
C1P C6P 1.517(9) . ?
C1P C2P 1.550(9) . ?
C2P O1P 1.482(9) . ?
C2P C3P 1.506(10) . ?
C3P C4P 1.325(10) . ?
C4P C5P 1.484(10) . ?
C5P C6P 1.509(10) . ?
C7P C8P 1.330(9) . ?
C8P O1P 1.382(9) . ?
C8P C9P 1.521(8) . ?
C9P C14P 1.387(9) . ?
C9P C10P 1.399(9) . ?
C10P C11P 1.385(9) . ?
C11P C12P 1.394(9) . ?
C12P C13P 1.386(9) . ?
C12P C15P 1.517(9) . ?
C13P C14P 1.384(9) . ?
C15P O2P 1.243(9) . ?
C15P O3P 1.266(9) . ?
C16P N1P 1.503(10) . ?
C16P C23P 1.520(10) . ?
C16P C17P 1.533(10) . ?
C17P C22P 1.523(10) . ?
C17P C18P 1.527(10) . ?
C18P C19P 1.537(10) . ?
C19P C20P 1.516(10) . ?
C20P C21P 1.515(10) . ?
C21P C22P 1.534(10) . ?
